data_4109440
loop_
_publ_author_name
'Wen-Jian Qian'
'Wan-Guo Wei'
'Yong-Xia Zhang'
'Zhu-Jun Yao'

_publ_section_title
;
 Total Synthesis, Assignment of Absolute Stereochemistry, and Structural
 Revision of Chlorofusin
;
_journal_name_full 'Journal of the American Chemical Society'
_journal_page_first 6400
_journal_page_last 6401
_journal_paper_doi 10.1021/ja072225g
_journal_volume 129
_journal_year 2007
_chemical_formula_sum 'C18 H22 Cl N O6'
_chemical_formula_weight 383.82
_chemical_name_systematic
; 
 ? 
;
_space_group_IT_number 14
_symmetry_cell_setting monoclinic
_symmetry_space_group_name_Hall '-P 2yn'
_symmetry_space_group_name_H-M 'P 1 21/n 1'
_atom_sites_solution_hydrogens geom
_atom_sites_solution_primary direct
_atom_sites_solution_secondary difmap
_audit_creation_method SHELXL-97
_cell_angle_alpha 90.00
_cell_angle_beta 101.878(2)
_cell_angle_gamma 90.00
_cell_formula_units_Z 4
_cell_length_a 13.3212(12)
_cell_length_b 7.5076(7)
_cell_length_c 18.8449(17)
_cell_measurement_reflns_used 1246
_cell_measurement_temperature 293(2)
_cell_measurement_theta_max 39.461
_cell_measurement_theta_min 4.417
_cell_volume 1844.3(3)
_computing_cell_refinement 'Bruker SMART'
_computing_data_collection 'Bruker SMART'
_computing_data_reduction 'Bruker SHELXTL'
_computing_molecular_graphics 'Bruker SHELXTL'
_computing_publication_material 'Bruker SHELXTL'
_computing_structure_refinement 'SHELXL-97 (Sheldrick, 1997)'
_computing_structure_solution 'SHELXS-97 (Sheldrick, 1990)'
_diffrn_ambient_temperature 293(2)
_diffrn_measured_fraction_theta_full 0.996
_diffrn_measured_fraction_theta_max 0.996
_diffrn_measurement_device_type 'CCD area detector'
_diffrn_measurement_method 'phi and omega scans'
_diffrn_radiation_monochromator graphite
_diffrn_radiation_source 'fine-focus sealed tube'
_diffrn_radiation_type MoK\a
_diffrn_radiation_wavelength 0.71073
_diffrn_reflns_av_R_equivalents 0.0660
_diffrn_reflns_av_sigmaI/netI 0.0876
_diffrn_reflns_limit_h_max 9
_diffrn_reflns_limit_h_min -17
_diffrn_reflns_limit_k_max 9
_diffrn_reflns_limit_k_min -9
_diffrn_reflns_limit_l_max 24
_diffrn_reflns_limit_l_min -23
_diffrn_reflns_number 10512
_diffrn_reflns_theta_full 27.00
_diffrn_reflns_theta_max 27.00
_diffrn_reflns_theta_min 1.72
_exptl_absorpt_coefficient_mu 0.241
_exptl_absorpt_correction_T_max 1.00000
_exptl_absorpt_correction_T_min 0.57656
_exptl_absorpt_correction_type empirical
_exptl_crystal_colour green
_exptl_crystal_density_diffrn 1.382
_exptl_crystal_F_000 808
_exptl_crystal_size_max 0.178
_exptl_crystal_size_mid 0.145
_exptl_crystal_size_min 0.080
_refine_diff_density_max 0.432
_refine_diff_density_min -0.285
_refine_diff_density_rms 0.058
_refine_ls_extinction_method none
_refine_ls_goodness_of_fit_ref 0.962
_refine_ls_hydrogen_treatment mixed
_refine_ls_matrix_type full
_refine_ls_number_parameters 224
_refine_ls_number_reflns 4023
_refine_ls_number_restraints 1
_refine_ls_restrained_S_all 0.975
_refine_ls_R_factor_all 0.1521
_refine_ls_R_factor_gt 0.0761
_refine_ls_shift/su_max 0.015
_refine_ls_shift/su_mean 0.004
_refine_ls_structure_factor_coef Fsqd
_refine_ls_weighting_details 'calc w=1/[\s^2^(Fo^2^)+(0.0965P)^2^+0.0000P] where P=(Fo^2^+2Fc^2^)/3'
_refine_ls_weighting_scheme calc
_refine_ls_wR_factor_gt 0.1833
_refine_ls_wR_factor_ref 0.2196
_reflns_number_gt 1918
_reflns_number_total 4023
_reflns_threshold_expression >2sigma(I)
_cod_data_source_file ja072225gsi20070330_043318.cif
_cod_data_source_block cd24195
_cod_original_formula_sum 'C18 H22 N O6  Cl'
_cod_database_code 4109440

loop_
_symmetry_equiv_pos_as_xyz
'x, y, z'
'-x+1/2, y+1/2, -z+1/2'
'-x, -y, -z'
'x-1/2, -y-1/2, z-1/2'

loop_
_atom_site_label
_atom_site_type_symbol
_atom_site_fract_x
_atom_site_fract_y
_atom_site_fract_z
_atom_site_U_iso_or_equiv
_atom_site_adp_type
_atom_site_occupancy
_atom_site_symmetry_multiplicity
_atom_site_calc_flag
_atom_site_refinement_flags
Cl Cl 0.70014(8) 0.70832(16) 0.23633(6) 0.0610(4) Uani 1 1 d .
O1 O 0.7545(3) 0.7204(6) 0.5207(2) 0.0999(13) Uani 1 1 d .
O2 O 0.8724(2) 0.8073(4) 0.16688(15) 0.0624(9) Uani 1 1 d .
O3 O 1.1374(3) 0.7464(5) 0.36767(19) 0.0841(11) Uani 1 1 d .
O4 O 1.0776(2) 0.7986(4) 0.22215(16) 0.0622(8) Uani 1 1 d .
O5 O 1.0320(3) 1.0545(4) 0.26790(18) 0.0714(9) Uani 1 1 d .
O6 O 0.7988(2) 0.4771(4) 0.41841(15) 0.0632(9) Uani 1 1 d .
H6 H 0.7664 0.4191 0.3844 0.095 Uiso 1 1 calc R
N1 N 0.9310(3) 0.7335(5) 0.50300(19) 0.0606(10) Uani 1 1 d .
C1 C 0.7168(5) 0.8901(8) 0.5458(3) 0.101(2) Uani 1 1 d .
H1A H 0.7613 0.9311 0.5901 0.121 Uiso 1 1 calc R
H1B H 0.6477 0.8770 0.5540 0.121 Uiso 1 1 calc R
C2 C 0.7192(5) 1.0150(9) 0.4845(3) 0.1023(19) Uiso 1 1 d .
H2A H 0.6575 1.0045 0.4471 0.123 Uiso 1 1 calc R
H2B H 0.7266 1.1375 0.5012 0.123 Uiso 1 1 calc R
C3 C 0.8093(3) 0.9566(5) 0.4579(2) 0.0494(10) Uani 1 1 d .
H3A H 0.8002 0.9812 0.4065 0.059 Uiso 1 1 calc R
H3B H 0.8697 1.0197 0.4832 0.059 Uiso 1 1 calc R
C4 C 0.8216(4) 0.7681(6) 0.4709(2) 0.0615(13) Uani 1 1 d .
C5 C 0.7913(4) 0.6613(6) 0.4008(2) 0.0553(12) Uani 1 1 d .
H5 H 0.7205 0.6900 0.3773 0.066 Uiso 1 1 calc R
C6 C 0.8618(3) 0.7021(5) 0.3497(2) 0.0471(10) Uani 1 1 d .
C7 C 0.9684(3) 0.7145(6) 0.3838(2) 0.0514(11) Uani 1 1 d .
C8 C 0.9948(4) 0.7189(6) 0.4587(3) 0.0618(13) Uani 1 1 d .
H8 H 1.0642 0.7107 0.4797 0.074 Uiso 1 1 calc R
C9 C 0.8296(3) 0.7201(5) 0.2775(2) 0.0450(10) Uani 1 1 d .
C10 C 0.8991(3) 0.7558(5) 0.2295(2) 0.0498(11) Uani 1 1 d .
C11 C 1.0103(3) 0.7053(6) 0.2599(2) 0.0531(11) Uani 1 1 d .
C12 C 1.0470(4) 0.7280(6) 0.3422(2) 0.0559(12) Uani 1 1 d .
C13 C 1.0207(4) 0.5102(6) 0.2418(3) 0.0689(13) Uani 1 1 d .
H13A H 0.9977 0.4927 0.1906 0.103 Uiso 1 1 calc R
H13B H 0.9797 0.4394 0.2674 0.103 Uiso 1 1 calc R
H13C H 1.0912 0.4749 0.2560 0.103 Uiso 1 1 calc R
C14 C 0.9694(5) 0.7563(7) 0.5813(2) 0.0905(19) Uani 1 1 d .
H14A H 1.0418 0.7329 0.5929 0.136 Uiso 1 1 calc R
H14B H 0.9348 0.6747 0.6073 0.136 Uiso 1 1 calc R
H14C H 0.9568 0.8762 0.5949 0.136 Uiso 1 1 calc R
C15 C 1.0815(4) 0.9787(7) 0.2312(3) 0.0647(13) Uani 1 1 d .
C16 C 1.1549(5) 1.0591(9) 0.1889(3) 0.108(2) Uani 1 1 d .
H16A H 1.1742 1.1768 0.2083 0.130 Uiso 1 1 calc R
H16B H 1.2166 0.9870 0.1969 0.130 Uiso 1 1 calc R
C17 C 1.1164(8) 1.0751(15) 0.1111(6) 0.192(4) Uiso 1 1 d D
H17A H 1.1705 1.1285 0.0908 0.161 Uiso 1 1 calc R
H17B H 1.1066 0.9552 0.0918 0.161 Uiso 1 1 calc R
C18 C 1.0301(8) 1.1660(14) 0.0848(5) 0.189(4) Uiso 1 1 d D
H18A H 0.9759 1.1232 0.1069 0.164 Uiso 1 1 calc R
H18B H 1.0113 1.1493 0.0332 0.164 Uiso 1 1 calc R
H18C H 1.0413 1.2903 0.0953 0.164 Uiso 1 1 calc R

loop_
_atom_site_aniso_label
_atom_site_aniso_U_11
_atom_site_aniso_U_22
_atom_site_aniso_U_33
_atom_site_aniso_U_23
_atom_site_aniso_U_13
_atom_site_aniso_U_12
Cl 0.0488(6) 0.0698(8) 0.0554(7) 0.0079(6) -0.0101(5) -0.0004(6)
O1 0.121(3) 0.102(3) 0.083(3) -0.011(2) 0.037(2) -0.025(3)
O2 0.071(2) 0.067(2) 0.0452(17) 0.0053(15) 0.0026(15) 0.0030(16)
O3 0.050(2) 0.115(3) 0.078(2) -0.004(2) -0.0086(17) -0.0030(19)
O4 0.063(2) 0.058(2) 0.068(2) -0.0090(16) 0.0187(16) 0.0020(16)
O5 0.081(2) 0.055(2) 0.079(2) -0.0097(17) 0.0163(19) 0.0020(17)
O6 0.081(2) 0.0502(19) 0.0486(17) -0.0019(14) -0.0093(15) -0.0134(16)
N1 0.082(3) 0.054(2) 0.039(2) -0.0039(17) -0.002(2) -0.006(2)
C1 0.133(5) 0.086(5) 0.101(5) -0.031(4) 0.063(4) -0.005(4)
C3 0.060(3) 0.047(3) 0.045(2) -0.0076(19) 0.020(2) -0.017(2)
C4 0.079(4) 0.063(3) 0.045(3) -0.002(2) 0.020(2) -0.009(2)
C5 0.064(3) 0.051(3) 0.045(2) 0.004(2) -0.001(2) -0.003(2)
C6 0.058(3) 0.036(2) 0.043(2) -0.0045(18) -0.001(2) 0.003(2)
C7 0.054(3) 0.047(3) 0.046(2) -0.0038(19) -0.007(2) 0.000(2)
C8 0.070(3) 0.050(3) 0.056(3) -0.007(2) -0.010(3) -0.001(2)
C9 0.043(2) 0.040(2) 0.046(2) -0.0022(18) -0.0032(19) 0.0003(18)
C10 0.056(3) 0.043(3) 0.046(2) -0.0075(19) 0.001(2) 0.0037(19)
C11 0.053(3) 0.046(3) 0.057(3) -0.006(2) 0.004(2) 0.004(2)
C12 0.058(3) 0.048(3) 0.055(3) -0.006(2) -0.005(2) 0.004(2)
C13 0.072(3) 0.057(3) 0.072(3) -0.008(2) 0.002(2) 0.015(2)
C14 0.123(5) 0.089(4) 0.048(3) -0.008(3) -0.008(3) 0.018(3)
C15 0.061(3) 0.065(4) 0.068(3) 0.001(3) 0.011(2) -0.005(3)
C16 0.102(5) 0.104(5) 0.120(5) 0.016(4) 0.027(4) -0.025(4)

loop_
_atom_type_symbol
_atom_type_description
_atom_type_scat_dispersion_real
_atom_type_scat_dispersion_imag
_atom_type_scat_source
C C 0.0033 0.0016 'International Tables Vol C Tables 4.2.6.8 and 6.1.1.4'
H H 0.0000 0.0000 'International Tables Vol C Tables 4.2.6.8 and 6.1.1.4'
N N 0.0061 0.0033 'International Tables Vol C Tables 4.2.6.8 and 6.1.1.4'
O O 0.0106 0.0060 'International Tables Vol C Tables 4.2.6.8 and 6.1.1.4'
Cl Cl 0.1484 0.1585 'International Tables Vol C Tables 4.2.6.8 and 6.1.1.4'

loop_
_geom_angle_atom_site_label_1
_geom_angle_atom_site_label_2
_geom_angle_atom_site_label_3
_geom_angle
C4 O1 C1 106.6(4)
C15 O4 C11 115.7(4)
C5 O6 H6 109.5
C8 N1 C14 120.7(5)
C8 N1 C4 117.8(4)
C14 N1 C4 120.0(4)
O1 C1 C2 103.3(4)
O1 C1 H1A 111.1
C2 C1 H1A 111.1
O1 C1 H1B 111.1
C2 C1 H1B 111.1
H1A C1 H1B 109.1
C3 C2 C1 103.1(5)
C3 C2 H2A 111.2
C1 C2 H2A 111.2
C3 C2 H2B 111.1
C1 C2 H2B 111.1
H2A C2 H2B 109.1
C4 C3 C2 108.1(4)
C4 C3 H3A 110.1
C2 C3 H3A 110.1
C4 C3 H3B 110.1
C2 C3 H3B 110.1
H3A C3 H3B 108.4
C3 C4 O1 106.5(4)
C3 C4 N1 108.1(4)
O1 C4 N1 111.9(4)
C3 C4 C5 111.7(4)
O1 C4 C5 109.8(4)
N1 C4 C5 108.9(4)
O6 C5 C6 108.9(4)
O6 C5 C4 108.4(3)
C6 C5 C4 111.0(4)
O6 C5 H5 109.5
C6 C5 H5 109.5
C4 C5 H5 109.5
C9 C6 C7 121.8(4)
C9 C6 C5 123.7(4)
C7 C6 C5 114.5(3)
C8 C7 C12 119.7(4)
C8 C7 C6 118.6(4)
C12 C7 C6 121.7(4)
N1 C8 C7 126.1(5)
N1 C8 H8 117.0
C7 C8 H8 117.0
C6 C9 C10 122.5(4)
C6 C9 Cl 121.7(3)
C10 C9 Cl 115.7(3)
O2 C10 C9 124.4(4)
O2 C10 C11 120.6(4)
C9 C10 C11 114.7(4)
O4 C11 C13 105.3(4)
O4 C11 C10 110.5(3)
C13 C11 C10 106.5(3)
O4 C11 C12 110.1(3)
C13 C11 C12 108.0(3)
C10 C11 C12 115.8(4)
O3 C12 C7 124.8(4)
O3 C12 C11 119.8(4)
C7 C12 C11 115.3(4)
C11 C13 H13A 109.5
C11 C13 H13B 109.5
H13A C13 H13B 109.5
C11 C13 H13C 109.5
H13A C13 H13C 109.5
H13B C13 H13C 109.5
N1 C14 H14A 109.5
N1 C14 H14B 109.5
H14A C14 H14B 109.5
N1 C14 H14C 109.5
H14A C14 H14C 109.5
H14B C14 H14C 109.5
O5 C15 O4 122.4(5)
O5 C15 C16 127.6(5)
O4 C15 C16 110.0(5)
C17 C16 C15 115.6(6)
C17 C16 H16A 108.4
C15 C16 H16A 108.4
C17 C16 H16B 108.4
C15 C16 H16B 108.4
H16A C16 H16B 107.4
C18 C17 C16 120.8(10)
C18 C17 H17A 107.1
C16 C17 H17A 107.1
C18 C17 H17B 107.1
C16 C17 H17B 107.1
H17A C17 H17B 106.8
C17 C18 H18A 109.5
C17 C18 H18B 109.5
H18A C18 H18B 109.5
C17 C18 H18C 109.5
H18A C18 H18C 109.5
H18B C18 H18C 109.5

loop_
_geom_bond_atom_site_label_1
_geom_bond_atom_site_label_2
_geom_bond_distance
Cl C9 1.741(4)
O1 C4 1.468(6)
O1 C1 1.482(6)
O2 C10 1.224(5)
O3 C12 1.209(5)
O4 C15 1.363(6)
O4 C11 1.437(5)
O5 C15 1.193(5)
O6 C5 1.422(5)
O6 H6 0.8200
N1 C8 1.313(6)
N1 C14 1.470(5)
N1 C4 1.481(6)
C1 C2 1.494(8)
C1 H1A 0.9700
C1 H1B 0.9700
C2 C3 1.459(6)
C2 H2A 0.9700
C2 H2B 0.9700
C3 C4 1.439(6)
C3 H3A 0.9700
C3 H3B 0.9700
C4 C5 1.526(6)
C5 C6 1.508(6)
C5 H5 0.9800
C6 C9 1.346(5)
C6 C7 1.437(5)
C7 C8 1.383(6)
C7 C12 1.435(6)
C8 H8 0.9300
C9 C10 1.446(6)
C10 C11 1.522(6)
C11 C13 1.517(6)
C11 C12 1.537(6)
C13 H13A 0.9600
C13 H13B 0.9600
C13 H13C 0.9600
C14 H14A 0.9600
C14 H14B 0.9600
C14 H14C 0.9600
C15 C16 1.510(7)
C16 C17 1.455(10)
C16 H16A 0.9700
C16 H16B 0.9700
C17 C18 1.341(11)
C17 H17A 0.9700
C17 H17B 0.9700
C18 H18A 0.9600
C18 H18B 0.9600
C18 H18C 0.9600

loop_
_geom_torsion_atom_site_label_1
_geom_torsion_atom_site_label_2
_geom_torsion_atom_site_label_3
_geom_torsion_atom_site_label_4
_geom_torsion
C4 O1 C1 C2 27.5(6)
O1 C1 C2 C3 -35.0(6)
C1 C2 C3 C4 30.4(6)
C2 C3 C4 O1 -13.4(5)
C2 C3 C4 N1 -133.8(4)
C2 C3 C4 C5 106.4(5)
C1 O1 C4 C3 -9.3(5)
C1 O1 C4 N1 108.6(4)
C1 O1 C4 C5 -130.3(4)
C8 N1 C4 C3 -82.9(5)
C14 N1 C4 C3 83.3(5)
C8 N1 C4 O1 160.1(4)
C14 N1 C4 O1 -33.7(6)
C8 N1 C4 C5 38.6(5)
C14 N1 C4 C5 -155.2(4)
C3 C4 C5 O6 -176.1(4)
O1 C4 C5 O6 -58.2(5)
N1 C4 C5 O6 64.6(5)
C3 C4 C5 C6 64.4(5)
O1 C4 C5 C6 -177.7(4)
N1 C4 C5 C6 -54.9(5)
O6 C5 C6 C9 100.7(4)
C4 C5 C6 C9 -140.0(4)
O6 C5 C6 C7 -77.2(4)
C4 C5 C6 C7 42.1(5)
C9 C6 C7 C8 171.4(4)
C5 C6 C7 C8 -10.7(5)
C9 C6 C7 C12 -6.7(6)
C5 C6 C7 C12 171.3(4)
C14 N1 C8 C7 -173.2(4)
C4 N1 C8 C7 -7.1(7)
C12 C7 C8 N1 169.6(4)
C6 C7 C8 N1 -8.4(7)
C7 C6 C9 C10 -1.0(6)
C5 C6 C9 C10 -178.8(4)
C7 C6 C9 Cl -179.0(3)
C5 C6 C9 Cl 3.2(5)
C6 C9 C10 O2 -165.0(4)
Cl C9 C10 O2 13.1(5)
C6 C9 C10 C11 21.4(5)
Cl C9 C10 C11 -160.4(3)
C15 O4 C11 C13 -179.4(3)
C15 O4 C11 C10 66.0(4)
C15 O4 C11 C12 -63.2(4)
O2 C10 C11 O4 26.3(5)
C9 C10 C11 O4 -159.9(3)
O2 C10 C11 C13 -87.6(5)
C9 C10 C11 C13 86.3(4)
O2 C10 C11 C12 152.3(4)
C9 C10 C11 C12 -33.8(5)
C8 C7 C12 O3 -1.3(7)
C6 C7 C12 O3 176.7(4)
C8 C7 C12 C11 174.9(4)
C6 C7 C12 C11 -7.1(6)
O4 C11 C12 O3 -30.4(5)
C13 C11 C12 O3 84.1(5)
C10 C11 C12 O3 -156.6(4)
O4 C11 C12 C7 153.2(4)
C13 C11 C12 C7 -92.2(5)
C10 C11 C12 C7 27.0(5)
C11 O4 C15 O5 -0.3(6)
C11 O4 C15 C16 179.9(4)
O5 C15 C16 C17 -102.7(8)
O4 C15 C16 C17 77.1(8)
C15 C16 C17 C18 56.9(13)
